data_4027879
loop_
_publ_author_name
'Dhananjay Kumar'
'Amrita Mishra'
'Bhuwan B. Mishra'
'Subrato Bhattacharya'
'Vinod K. Tiwari'

_publ_contact_author_address
;Dept. of Chemistry
Banaras Hindu University
India
;
_publ_contact_author_name 'Dr. V. K. Tiwari'
_publ_section_title
;
 Synthesis of Glycoconjugate Benzothiazoles via Cleavage of Benzotriazole
 Ring
;
_journal_name_full 'Journal of Organic Chemistry'
_journal_page_first 899
_journal_page_last 909
_journal_paper_doi 10.1021/jo3021049
_journal_volume 78
_journal_year 2013
_chemical_formula_sum 'C34 H48 N O S'
_chemical_formula_weight 518.79
_chemical_name_systematic
;
 ?
;
_space_group_IT_number 4
_symmetry_cell_setting monoclinic
_symmetry_space_group_name_Hall 'P 2yb'
_symmetry_space_group_name_H-M 'P 1 21 1'
_atom_sites_solution_hydrogens geom
_atom_sites_solution_primary direct
_atom_sites_solution_secondary difmap
_audit_creation_method SHELXL-97
_cell_angle_alpha 90.000(5)
_cell_angle_beta 101.921(5)
_cell_angle_gamma 90.000(5)
_cell_formula_units_Z 2
_cell_length_a 9.475(5)
_cell_length_b 11.821(5)
_cell_length_c 13.921(5)
_cell_measurement_temperature 293(2)
_cell_volume 1525.6(12)
_computing_cell_refinement 'CrysAlis Pro Agilent Technologies'
_computing_data_collection 'CrysAlis Pro Agilent Technologies'
_computing_data_reduction 'CrysAlis Pro Agilent Technologies'
_computing_structure_refinement 'SHELXL-97 (Sheldrick, 2008)'
_computing_structure_solution 'SHELXS-97 (Sheldrick, 2008)'
_diffrn_ambient_temperature 293(2)
_diffrn_measured_fraction_theta_full 0.995
_diffrn_measured_fraction_theta_max 0.858
_diffrn_radiation_monochromator graphite
_diffrn_radiation_source 'fine-focus sealed tube'
_diffrn_radiation_type MoK\a
_diffrn_radiation_wavelength 0.71073
_diffrn_reflns_av_R_equivalents 0.0627
_diffrn_reflns_av_sigmaI/netI 0.1000
_diffrn_reflns_limit_h_max 11
_diffrn_reflns_limit_h_min -12
_diffrn_reflns_limit_k_max 13
_diffrn_reflns_limit_k_min -15
_diffrn_reflns_limit_l_max 17
_diffrn_reflns_limit_l_min -18
_diffrn_reflns_number 7236
_diffrn_reflns_theta_full 25.00
_diffrn_reflns_theta_max 29.04
_diffrn_reflns_theta_min 3.33
_exptl_absorpt_coefficient_mu 0.132
_exptl_absorpt_correction_T_max 0.9792
_exptl_absorpt_correction_T_min 0.9653
_exptl_absorpt_correction_type multi-scan
_exptl_absorpt_process_details 'CrysAlis Pro Agilent Technologies'
_exptl_crystal_density_diffrn 1.129
_exptl_crystal_F_000 566
_exptl_crystal_size_max 0.27
_exptl_crystal_size_mid 0.20
_exptl_crystal_size_min 0.16
_refine_diff_density_max 0.364
_refine_diff_density_min -0.399
_refine_diff_density_rms 0.069
_refine_ls_abs_structure_details 'Flack H D (1983), Acta Cryst. A39, 876-881'
_refine_ls_abs_structure_Flack 0.05(19)
_refine_ls_extinction_method none
_refine_ls_goodness_of_fit_ref 1.056
_refine_ls_hydrogen_treatment constr
_refine_ls_matrix_type full
_refine_ls_number_parameters 340
_refine_ls_number_reflns 5434
_refine_ls_number_restraints 21
_refine_ls_restrained_S_all 1.060
_refine_ls_R_factor_all 0.1464
_refine_ls_R_factor_gt 0.0939
_refine_ls_shift/su_max 0.000
_refine_ls_shift/su_mean 0.000
_refine_ls_structure_factor_coef Fsqd
_refine_ls_weighting_details 'calc w=1/[\s^2^(Fo^2^)+(0.1263P)^2^+0.0000P] where P=(Fo^2^+2Fc^2^)/3'
_refine_ls_weighting_scheme calc
_refine_ls_wR_factor_gt 0.2198
_refine_ls_wR_factor_ref 0.2762
_reflns_number_gt 3053
_reflns_number_total 5434
_reflns_threshold_expression >2\s(I)
_cod_data_source_file jo3021049_si_002_1.cif
_cod_data_source_block Compound10
_cod_database_code 4027879

loop_
_symmetry_equiv_pos_as_xyz
'x, y, z'
'-x, y+1/2, -z'

loop_
_atom_site_label
_atom_site_type_symbol
_atom_site_fract_x
_atom_site_fract_y
_atom_site_fract_z
_atom_site_U_iso_or_equiv
_atom_site_adp_type
_atom_site_occupancy
_atom_site_symmetry_multiplicity
_atom_site_calc_flag
_atom_site_refinement_flags
_atom_site_disorder_assembly
_atom_site_disorder_group
C30A C 2.455(6) 1.087(7) -0.390(6) 0.129(5) Uani 0.33 1 d PDU A 2
H30A H 2.4380 1.0382 -0.3389 0.193 Uiso 0.33 1 calc PR A 2
H30B H 2.5331 1.1374 -0.3652 0.193 Uiso 0.33 1 calc PR A 2
H30C H 2.4782 1.0424 -0.4426 0.193 Uiso 0.33 1 calc PR A 2
C30B C 2.438(6) 1.111(7) -0.390(6) 0.129(5) Uani 0.33 1 d PDU A 3
H30D H 2.4232 1.0594 -0.3394 0.193 Uiso 0.33 1 calc PR A 3
H30E H 2.5049 1.1689 -0.3608 0.193 Uiso 0.33 1 calc PR A 3
H30F H 2.4772 1.0708 -0.4381 0.193 Uiso 0.33 1 calc PR A 3
S1 S 0.9802(2) 0.88651(16) 0.37249(14) 0.0804(6) Uani 1 1 d . . .
O1 O 1.1660(5) 0.8834(4) 0.2603(3) 0.0762(12) Uani 1 1 d . . .
C17 C 1.5808(6) 0.9551(5) 0.0223(4) 0.0485(12) Uani 1 1 d . . .
H17 H 1.5243 1.0210 -0.0058 0.058 Uiso 1 1 calc R . .
C16 C 1.5715(5) 0.8714(5) -0.0608(4) 0.0487(12) Uani 1 1 d . . .
H16 H 1.6197 0.8015 -0.0342 0.058 Uiso 1 1 calc R . .
C20 C 1.8091(6) 0.9528(5) -0.0970(4) 0.0494(12) Uani 1 1 d . . .
C15 C 1.4168(6) 0.8436(6) -0.1079(4) 0.0629(16) Uani 1 1 d . . .
H15A H 1.3760 0.9053 -0.1506 0.076 Uiso 1 1 calc R . .
H15B H 1.4148 0.7762 -0.1478 0.076 Uiso 1 1 calc R . .
C12 C 1.3661(6) 0.8535(5) 0.0588(4) 0.0555(14) Uani 1 1 d D . .
C11 C 1.5080(6) 0.9111(5) 0.1049(4) 0.0515(13) Uani 1 1 d . . .
C21 C 1.6504(5) 0.9188(5) -0.1384(4) 0.0532(13) Uani 1 1 d . . .
H21 H 1.6001 0.9888 -0.1626 0.064 Uiso 1 1 calc R . .
C24 C 1.8489(6) 0.9938(5) -0.1931(4) 0.0504(12) Uani 1 1 d . . .
H24 H 1.7993 1.0662 -0.2093 0.061 Uiso 1 1 calc R . .
C14 C 1.3278(6) 0.8248(6) -0.0332(4) 0.0608(15) Uani 1 1 d D . .
C8 C 1.2463(7) 0.9269(5) 0.1900(5) 0.0636(16) Uani 1 1 d . . .
H8 H 1.1863 0.9818 0.1471 0.076 Uiso 1 1 calc R . .
N1 N 1.0414(5) 1.0526(5) 0.2660(4) 0.0689(14) Uani 1 1 d . . .
C13 C 1.2716(6) 0.8274(6) 0.1308(4) 0.0624(15) Uani 1 1 d . . .
H13A H 1.1794 0.7994 0.0950 0.075 Uiso 1 1 calc R . .
H13B H 1.3163 0.7679 0.1747 0.075 Uiso 1 1 calc R . .
C26 C 2.0213(7) 1.0495(6) -0.2993(4) 0.0646(15) Uani 1 1 d . . .
H26A H 1.9792 0.9907 -0.3449 0.078 Uiso 1 1 calc R . .
H26B H 1.9638 1.1172 -0.3164 0.078 Uiso 1 1 calc R . .
C18 C 1.7338(7) 0.9987(6) 0.0619(4) 0.0709(18) Uani 1 1 d . . .
H18A H 1.7298 1.0603 0.1073 0.085 Uiso 1 1 calc R . .
H18B H 1.7911 0.9385 0.0980 0.085 Uiso 1 1 calc R . .
C6 C 0.9363(7) 1.0913(6) 0.3148(5) 0.0652(16) Uani 1 1 d . . .
C19 C 1.8076(7) 1.0402(6) -0.0190(4) 0.0685(17) Uani 1 1 d . . .
H19A H 1.7581 1.1072 -0.0491 0.082 Uiso 1 1 calc R . .
H19B H 1.9061 1.0615 0.0098 0.082 Uiso 1 1 calc R . .
C1 C 0.8888(6) 1.0119(6) 0.3737(4) 0.0647(16) Uani 1 1 d . . .
C22 C 1.6545(6) 0.8478(6) -0.2290(4) 0.0672(17) Uani 1 1 d . . .
H22A H 1.5625 0.8496 -0.2751 0.081 Uiso 1 1 calc R . .
H22B H 1.6801 0.7700 -0.2116 0.081 Uiso 1 1 calc R . .
C25 C 2.0072(6) 1.0139(5) -0.1985(4) 0.0604(15) Uani 1 1 d . . .
H25 H 2.0565 0.9409 -0.1856 0.072 Uiso 1 1 calc R . .
C10 C 1.4739(8) 1.0131(6) 0.1654(5) 0.0722(18) Uani 1 1 d . . .
H10A H 1.5638 1.0462 0.1999 0.087 Uiso 1 1 calc R . .
H10B H 1.4233 1.0699 0.1209 0.087 Uiso 1 1 calc R . .
C28 C 2.1798(8) 1.0999(7) -0.4173(5) 0.0755(18) Uani 1 1 d . A .
H28A H 2.0996 1.1488 -0.4452 0.091 Uiso 1 1 calc R . .
H28B H 2.1685 1.0303 -0.4549 0.091 Uiso 1 1 calc R . .
C27 C 2.1699(7) 1.0729(7) -0.3151(5) 0.0705(18) Uani 1 1 d . . .
H27A H 2.2098 1.1358 -0.2734 0.085 Uiso 1 1 calc R . .
H27B H 2.2297 1.0073 -0.2940 0.085 Uiso 1 1 calc R . .
C32 C 2.0830(8) 1.0949(6) -0.1206(5) 0.083(2) Uani 1 1 d . . .
H32A H 2.0727 1.0688 -0.0571 0.125 Uiso 1 1 calc R . .
H32B H 2.0410 1.1688 -0.1325 0.125 Uiso 1 1 calc R . .
H32C H 2.1835 1.0985 -0.1227 0.125 Uiso 1 1 calc R . .
C33 C 1.9030(6) 0.8519(6) -0.0578(5) 0.0738(19) Uani 1 1 d . . .
H33A H 1.9014 0.7980 -0.1096 0.111 Uiso 1 1 calc R . .
H33B H 1.8667 0.8172 -0.0054 0.111 Uiso 1 1 calc R . .
H33C H 2.0003 0.8769 -0.0335 0.111 Uiso 1 1 calc R . .
C23 C 1.7725(7) 0.9073(6) -0.2709(4) 0.0674(16) Uani 1 1 d . . .
H23A H 1.7303 0.9460 -0.3315 0.081 Uiso 1 1 calc R . .
H23B H 1.8416 0.8523 -0.2849 0.081 Uiso 1 1 calc R . .
C34 C 1.6048(6) 0.8257(6) 0.1696(5) 0.0739(18) Uani 1 1 d . . .
H34A H 1.6947 0.8610 0.1987 0.111 Uiso 1 1 calc R . .
H34B H 1.6226 0.7626 0.1304 0.111 Uiso 1 1 calc R . .
H34C H 1.5580 0.7997 0.2204 0.111 Uiso 1 1 calc R . .
C9 C 1.3837(8) 0.9827(7) 0.2387(5) 0.085(2) Uani 1 1 d . . .
H9A H 1.4378 0.9321 0.2877 0.101 Uiso 1 1 calc R . .
H9B H 1.3619 1.0507 0.2719 0.101 Uiso 1 1 calc R . .
C2 C 0.7868(8) 1.0414(8) 0.4272(5) 0.083(2) Uani 1 1 d . . .
H2 H 0.7566 0.9893 0.4688 0.100 Uiso 1 1 calc R . .
C3 C 0.7303(9) 1.1498(10) 0.4180(6) 0.105(3) Uani 1 1 d . . .
H3 H 0.6599 1.1702 0.4524 0.126 Uiso 1 1 calc R . .
C29 C 2.3177(9) 1.1565(10) -0.4301(6) 0.116(3) Uani 1 1 d DU . .
C5 C 0.8778(8) 1.1976(6) 0.3061(6) 0.081(2) Uani 1 1 d . . .
H5 H 0.9069 1.2498 0.2642 0.097 Uiso 1 1 calc R . .
C4 C 0.7779(9) 1.2271(9) 0.3583(6) 0.098(3) Uani 1 1 d . . .
H4 H 0.7412 1.3003 0.3537 0.118 Uiso 1 1 calc R . .
C30 C 2.396(3) 1.0149(16) -0.453(2) 0.129(5) Uani 0.34 1 d PDU A 1
H30G H 2.4095 0.9705 -0.3936 0.193 Uiso 0.34 1 calc PR A 1
H30H H 2.4867 1.0256 -0.4713 0.193 Uiso 0.34 1 calc PR A 1
H30I H 2.3306 0.9763 -0.5042 0.193 Uiso 0.34 1 calc PR A 1
C7 C 1.0719(7) 0.9509(6) 0.2897(5) 0.0661(16) Uani 1 1 d . . .
C31 C 2.3115(11) 1.2001(11) -0.5319(7) 0.131(4) Uani 1 1 d D A .
H31A H 2.4029 1.2327 -0.5359 0.196 Uiso 1 1 calc R . .
H31B H 2.2376 1.2567 -0.5472 0.196 Uiso 1 1 calc R . .
H31C H 2.2900 1.1389 -0.5779 0.196 Uiso 1 1 calc R . .

loop_
_atom_site_aniso_label
_atom_site_aniso_U_11
_atom_site_aniso_U_22
_atom_site_aniso_U_33
_atom_site_aniso_U_23
_atom_site_aniso_U_13
_atom_site_aniso_U_12
C30A 0.068(9) 0.209(18) 0.113(11) 0.046(12) 0.028(8) 0.017(9)
C30B 0.068(9) 0.209(18) 0.113(11) 0.046(12) 0.028(8) 0.017(9)
S1 0.0783(11) 0.0776(11) 0.0969(12) 0.0049(10) 0.0450(9) -0.0090(10)
O1 0.080(3) 0.067(3) 0.096(3) 0.006(3) 0.051(2) 0.004(3)
C17 0.042(2) 0.050(3) 0.055(3) -0.002(2) 0.012(2) -0.002(2)
C16 0.033(2) 0.052(3) 0.060(3) 0.002(3) 0.008(2) 0.003(2)
C20 0.047(3) 0.052(3) 0.050(3) -0.007(2) 0.012(2) -0.010(3)
C15 0.046(3) 0.078(4) 0.064(3) -0.006(3) 0.009(2) -0.007(3)
C12 0.042(3) 0.057(3) 0.069(4) 0.003(3) 0.014(2) 0.005(3)
C11 0.049(3) 0.053(3) 0.054(3) -0.007(2) 0.013(2) -0.008(3)
C21 0.040(3) 0.057(3) 0.059(3) -0.001(3) 0.005(2) 0.005(3)
C24 0.049(3) 0.045(3) 0.058(3) 0.003(2) 0.012(2) -0.005(3)
C14 0.048(3) 0.070(4) 0.064(4) 0.004(3) 0.013(3) -0.008(3)
C8 0.065(4) 0.057(3) 0.080(4) 0.005(3) 0.038(3) 0.005(3)
N1 0.054(3) 0.076(4) 0.083(3) 0.000(3) 0.028(3) 0.006(3)
C13 0.048(3) 0.065(3) 0.077(4) 0.000(3) 0.020(3) -0.008(3)
C26 0.060(3) 0.073(4) 0.067(3) -0.004(3) 0.028(3) -0.003(3)
C18 0.061(3) 0.091(5) 0.067(4) -0.030(3) 0.028(3) -0.020(4)
C6 0.051(3) 0.080(4) 0.069(4) -0.003(3) 0.023(3) -0.011(3)
C19 0.066(4) 0.078(4) 0.067(3) -0.014(3) 0.027(3) -0.025(4)
C1 0.052(3) 0.080(4) 0.066(3) 0.001(3) 0.021(3) 0.000(3)
C22 0.058(3) 0.081(4) 0.064(3) -0.020(3) 0.018(3) -0.022(3)
C25 0.049(3) 0.073(4) 0.064(3) -0.011(3) 0.022(3) -0.015(3)
C10 0.077(4) 0.081(4) 0.069(4) -0.011(3) 0.041(3) -0.012(4)
C28 0.074(4) 0.081(4) 0.078(4) 0.005(4) 0.031(4) 0.002(4)
C27 0.057(4) 0.089(5) 0.070(4) -0.002(4) 0.025(3) -0.015(4)
C32 0.083(5) 0.089(5) 0.092(5) -0.018(4) 0.049(4) -0.041(4)
C33 0.046(3) 0.088(5) 0.089(4) 0.020(4) 0.017(3) 0.001(3)
C23 0.058(3) 0.079(4) 0.067(3) 0.001(3) 0.020(3) -0.005(3)
C34 0.050(3) 0.092(5) 0.080(4) 0.020(4) 0.015(3) 0.006(4)
C9 0.094(5) 0.077(4) 0.092(5) -0.026(4) 0.041(4) -0.025(4)
C2 0.073(4) 0.110(6) 0.075(4) 0.005(4) 0.036(3) -0.008(5)
C3 0.076(5) 0.151(9) 0.092(6) -0.025(6) 0.027(4) 0.042(6)
C29 0.070(5) 0.185(9) 0.094(6) 0.056(6) 0.019(4) -0.004(6)
C5 0.075(4) 0.069(4) 0.101(5) 0.015(4) 0.022(4) 0.013(4)
C4 0.086(5) 0.111(6) 0.107(6) 0.015(5) 0.043(5) 0.031(5)
C30 0.068(9) 0.209(18) 0.113(11) 0.046(12) 0.028(8) 0.017(9)
C7 0.054(3) 0.063(4) 0.084(4) -0.004(3) 0.020(3) 0.001(3)
C31 0.121(7) 0.160(9) 0.113(7) 0.044(7) 0.030(6) -0.024(8)

loop_
_atom_type_symbol
_atom_type_description
_atom_type_scat_dispersion_real
_atom_type_scat_dispersion_imag
_atom_type_scat_source
C C 0.0033 0.0016 'International Tables Vol C Tables 4.2.6.8 and 6.1.1.4'
H H 0.0000 0.0000 'International Tables Vol C Tables 4.2.6.8 and 6.1.1.4'
N N 0.0061 0.0033 'International Tables Vol C Tables 4.2.6.8 and 6.1.1.4'
O O 0.0106 0.0060 'International Tables Vol C Tables 4.2.6.8 and 6.1.1.4'
S S 0.1246 0.1234 'International Tables Vol C Tables 4.2.6.8 and 6.1.1.4'

loop_
_geom_angle_atom_site_label_1
_geom_angle_atom_site_label_2
_geom_angle_atom_site_label_3
_geom_angle
C29 C30A H30A 109.5
C29 C30A H30B 109.5
H30A C30A H30B 109.5
C29 C30A H30C 109.5
H30A C30A H30C 109.5
H30B C30A H30C 109.5
C29 C30B H30D 109.5
C29 C30B H30E 109.5
H30D C30B H30E 109.5
C29 C30B H30F 109.5
H30D C30B H30F 109.5
H30E C30B H30F 109.5
C1 S1 C7 87.2(3)
C7 O1 C8 118.4(5)
C16 C17 C18 113.4(4)
C16 C17 C11 112.6(4)
C18 C17 C11 112.3(4)
C16 C17 H17 105.9
C18 C17 H17 105.9
C11 C17 H17 105.9
C17 C16 C15 111.9(4)
C17 C16 C21 109.8(4)
C15 C16 C21 110.0(4)
C17 C16 H16 108.3
C15 C16 H16 108.3
C21 C16 H16 108.3
C19 C20 C33 111.9(5)
C19 C20 C24 116.9(5)
C33 C20 C24 109.2(5)
C19 C20 C21 107.1(5)
C33 C20 C21 112.4(5)
C24 C20 C21 98.7(4)
C14 C15 C16 111.7(5)
C14 C15 H15A 109.3
C16 C15 H15A 109.3
C14 C15 H15B 109.3
C16 C15 H15B 109.3
H15A C15 H15B 107.9
C14 C12 C13 121.2(5)
C14 C12 C11 125.0(5)
C13 C12 C11 113.8(5)
C34 C11 C12 108.8(5)
C34 C11 C10 111.3(5)
C12 C11 C10 108.2(5)
C34 C11 C17 110.8(5)
C12 C11 C17 109.0(4)
C10 C11 C17 108.6(4)
C22 C21 C16 118.7(5)
C22 C21 C20 105.3(4)
C16 C21 C20 114.1(4)
C22 C21 H21 106.0
C16 C21 H21 106.0
C20 C21 H21 106.0
C25 C24 C20 120.5(5)
C25 C24 C23 112.7(5)
C20 C24 C23 103.6(4)
C25 C24 H24 106.4
C20 C24 H24 106.4
C23 C24 H24 106.4
C12 C14 C15 124.5(5)
O1 C8 C13 105.1(5)
O1 C8 C9 112.3(5)
C13 C8 C9 112.2(5)
O1 C8 H8 109.0
C13 C8 H8 109.0
C9 C8 H8 109.0
C7 N1 C6 109.5(6)
C8 C13 C12 113.2(5)
C8 C13 H13A 108.9
C12 C13 H13A 108.9
C8 C13 H13B 108.9
C12 C13 H13B 108.9
H13A C13 H13B 107.8
C27 C26 C25 117.3(5)
C27 C26 H26A 108.0
C25 C26 H26A 108.0
C27 C26 H26B 108.0
C25 C26 H26B 108.0
H26A C26 H26B 107.2
C19 C18 C17 112.8(5)
C19 C18 H18A 109.0
C17 C18 H18A 109.0
C19 C18 H18B 109.0
C17 C18 H18B 109.0
H18A C18 H18B 107.8
C5 C6 C1 120.0(6)
C5 C6 N1 125.2(7)
C1 C6 N1 114.8(6)
C20 C19 C18 112.8(5)
C20 C19 H19A 109.0
C18 C19 H19A 109.0
C20 C19 H19B 109.0
C18 C19 H19B 109.0
H19A C19 H19B 107.8
C2 C1 C6 119.9(7)
C2 C1 S1 129.3(6)
C6 C1 S1 110.7(5)
C21 C22 C23 102.0(5)
C21 C22 H22A 111.4
C23 C22 H22A 111.4
C21 C22 H22B 111.4
C23 C22 H22B 111.4
H22A C22 H22B 109.2
C26 C25 C32 111.9(5)
C26 C25 C24 111.5(5)
C32 C25 C24 112.8(5)
C26 C25 H25 106.7
C32 C25 H25 106.7
C24 C25 H25 106.7
C9 C10 C11 113.3(5)
C9 C10 H10A 108.9
C11 C10 H10A 108.9
C9 C10 H10B 108.9
C11 C10 H10B 108.9
H10A C10 H10B 107.7
C27 C28 C29 115.9(6)
C27 C28 H28A 108.3
C29 C28 H28A 108.3
C27 C28 H28B 108.3
C29 C28 H28B 108.3
H28A C28 H28B 107.4
C28 C27 C26 115.5(6)
C28 C27 H27A 108.4
C26 C27 H27A 108.4
C28 C27 H27B 108.4
C26 C27 H27B 108.4
H27A C27 H27B 107.5
C25 C32 H32A 109.5
C25 C32 H32B 109.5
H32A C32 H32B 109.5
C25 C32 H32C 109.5
H32A C32 H32C 109.5
H32B C32 H32C 109.5
C20 C33 H33A 109.5
C20 C33 H33B 109.5
H33A C33 H33B 109.5
C20 C33 H33C 109.5
H33A C33 H33C 109.5
H33B C33 H33C 109.5
C22 C23 C24 107.9(5)
C22 C23 H23A 110.1
C24 C23 H23A 110.1
C22 C23 H23B 110.1
C24 C23 H23B 110.1
H23A C23 H23B 108.4
C11 C34 H34A 109.5
C11 C34 H34B 109.5
H34A C34 H34B 109.5
C11 C34 H34C 109.5
H34A C34 H34C 109.5
H34B C34 H34C 109.5
C8 C9 C10 111.2(6)
C8 C9 H9A 109.4
C10 C9 H9A 109.4
C8 C9 H9B 109.4
C10 C9 H9B 109.4
H9A C9 H9B 108.0
C1 C2 C3 119.0(8)
C1 C2 H2 120.5
C3 C2 H2 120.5
C4 C3 C2 120.2(8)
C4 C3 H3 119.9
C2 C3 H3 119.9
C30B C29 C28 118(5)
C30B C29 C31 115(5)
C28 C29 C31 113.5(7)
C30B C29 C30A 8(6)
C28 C29 C30A 114(4)
C31 C29 C30A 113(4)
C30B C29 C30 50(4)
C28 C29 C30 90.3(10)
C31 C29 C30 95.1(11)
C30A C29 C30 42(3)
C4 C5 C6 120.3(8)
C4 C5 H5 119.8
C6 C5 H5 119.8
C5 C4 C3 120.5(8)
C5 C4 H4 119.8
C3 C4 H4 119.8
C29 C30 H30G 109.5
C29 C30 H30H 109.5
H30G C30 H30H 109.5
C29 C30 H30I 109.5
H30G C30 H30I 109.5
H30H C30 H30I 109.5
N1 C7 O1 128.7(7)
N1 C7 S1 117.8(5)
O1 C7 S1 113.5(5)
C29 C31 H31A 109.5
C29 C31 H31B 109.5
H31A C31 H31B 109.5
C29 C31 H31C 109.5
H31A C31 H31C 109.5
H31B C31 H31C 109.5

loop_
_geom_bond_atom_site_label_1
_geom_bond_atom_site_label_2
_geom_bond_distance
C30A C29 1.538(10)
C30A H30A 0.9600
C30A H30B 0.9600
C30A H30C 0.9600
C30B C29 1.283(10)
C30B H30D 0.9600
C30B H30E 0.9600
C30B H30F 0.9600
S1 C1 1.719(7)
S1 C7 1.754(7)
O1 C7 1.322(8)
O1 C8 1.453(7)
C17 C16 1.510(7)
C17 C18 1.531(8)
C17 C11 1.548(7)
C17 H17 0.9800
C16 C15 1.512(7)
C16 C21 1.541(7)
C16 H16 0.9800
C20 C19 1.501(8)
C20 C33 1.520(8)
C20 C24 1.542(8)
C20 C21 1.548(7)
C15 C14 1.485(8)
C15 H15A 0.9700
C15 H15B 0.9700
C12 C14 1.302(7)
C12 C13 1.507(8)
C12 C11 1.526(7)
C11 C34 1.527(8)
C11 C10 1.542(8)
C21 C22 1.521(8)
C21 H21 0.9800
C24 C25 1.536(8)
C24 C23 1.556(8)
C24 H24 0.9800
C8 C13 1.484(9)
C8 C9 1.491(9)
C8 H8 0.9800
N1 C7 1.264(9)
N1 C6 1.394(8)
C13 H13A 0.9700
C13 H13B 0.9700
C26 C27 1.496(8)
C26 C25 1.497(8)
C26 H26A 0.9700
C26 H26B 0.9700
C18 C19 1.525(8)
C18 H18A 0.9700
C18 H18B 0.9700
C6 C5 1.368(10)
C6 C1 1.382(9)
C19 H19A 0.9700
C19 H19B 0.9700
C1 C2 1.381(9)
C22 C23 1.535(9)
C22 H22A 0.9700
C22 H22B 0.9700
C25 C32 1.512(8)
C25 H25 0.9800
C10 C9 1.504(9)
C10 H10A 0.9700
C10 H10B 0.9700
C28 C27 1.479(9)
C28 C29 1.511(11)
C28 H28A 0.9700
C28 H28B 0.9700
C27 H27A 0.9700
C27 H27B 0.9700
C32 H32A 0.9600
C32 H32B 0.9600
C32 H32C 0.9600
C33 H33A 0.9600
C33 H33B 0.9600
C33 H33C 0.9600
C23 H23A 0.9700
C23 H23B 0.9700
C34 H34A 0.9600
C34 H34B 0.9600
C34 H34C 0.9600
C9 H9A 0.9700
C9 H9B 0.9700
C2 C3 1.384(12)
C2 H2 0.9300
C3 C4 1.373(13)
C3 H3 0.9300
C29 C31 1.498(11)
C29 C30 1.882(10)
C5 C4 1.353(10)
C5 H5 0.9300
C4 H4 0.9300
C30 H30G 0.9600
C30 H30H 0.9600
C30 H30I 0.9600
C31 H31A 0.9600
C31 H31B 0.9600
C31 H31C 0.9600
